data_1550033
loop_
_publ_author_name
'Zelenay, Benjamin'
'Besora, Maria'
'Monasterio, Zaira'
'Ventura-Espinosa, David'
'White, Andrew J. P.'
'Maseras, Feliu'
'D\'iez-Gonz\'alez, Silvia'

_publ_section_title
;
 Copper-mediated reduction of azides under seemingly oxidising conditions:
 catalytic and computational studies
;
_journal_issue 22
_journal_name_full 'Catalysis Science &amp; Technology'
_journal_page_first 5763
_journal_paper_doi 10.1039/C8CY00515J
_journal_volume 8
_journal_year 2018
_chemical_formula_moiety 'C36 H44 Cu N8, B F4, C H2 Cl2'
_chemical_formula_sum 'C37 H46 B Cl2 Cu F4 N8'
_chemical_formula_weight 824.07
_space_group_crystal_system monoclinic
_space_group_IT_number 14
_space_group_name_Hall '-P 2ybc'
_space_group_name_H-M_alt 'P 1 21/c 1'
_symmetry_space_group_name_Hall '-P 2ybc'
_symmetry_space_group_name_H-M 'P 1 21/c 1'
_atom_sites_solution_hydrogens mixed
_audit_creation_method SHELXL-2014/7
_audit_update_record
;
2017-11-03 deposited with the CCDC.
2018-08-30 downloaded from the CCDC.
;
_cell_angle_alpha 90
_cell_angle_beta 90.694(11)
_cell_angle_gamma 90
_cell_formula_units_Z 8
_cell_length_a 20.808(3)
_cell_length_b 31.071(2)
_cell_length_c 12.2164(11)
_cell_measurement_reflns_used 5346
_cell_measurement_temperature 173(2)
_cell_measurement_theta_max 72.6120
_cell_measurement_theta_min 2.4970
_cell_volume 7897.6(14)
_computing_cell_refinement CrysAlisPro,
_computing_data_collection CrysAlisPro,
_computing_data_reduction CrysAlisPro,
_computing_molecular_graphics 'Bruker SHELXTL'
_computing_publication_material 'CIFTAB-2014 (Sheldrick, 2014)'
_computing_structure_refinement 'SHELXL-2014/7 (Sheldrick, 2014)'
_computing_structure_solution 'SHELXS-2013 (Sheldrick, 2013)'
_diffrn_ambient_temperature 173(2)
_diffrn_detector_area_resol_mean 10.4115
_diffrn_measured_fraction_theta_full 0.988
_diffrn_measured_fraction_theta_max 0.913
_diffrn_measurement_device_type 'Agilent Xcalibur PX Ultra A'
_diffrn_measurement_method 'omega scans'
_diffrn_radiation_type CuK\a
_diffrn_radiation_wavelength 1.54184
_diffrn_reflns_av_R_equivalents 0.0662
_diffrn_reflns_av_unetI/netI 0.0762
_diffrn_reflns_Laue_measured_fraction_full 0.988
_diffrn_reflns_Laue_measured_fraction_max 0.913
_diffrn_reflns_limit_h_max 24
_diffrn_reflns_limit_h_min -25
_diffrn_reflns_limit_k_max 15
_diffrn_reflns_limit_k_min -38
_diffrn_reflns_limit_l_max 14
_diffrn_reflns_limit_l_min -15
_diffrn_reflns_number 25996
_diffrn_reflns_point_group_measured_fraction_full 0.988
_diffrn_reflns_point_group_measured_fraction_max 0.913
_diffrn_reflns_theta_full 67.684
_diffrn_reflns_theta_max 76.740
_diffrn_reflns_theta_min 2.123
_diffrn_source 'Enhance Ultra (Cu) X-ray Source'
_exptl_absorpt_coefficient_mu 2.504
_exptl_absorpt_correction_T_max 0.876
_exptl_absorpt_correction_T_min 0.540
_exptl_absorpt_correction_type analytical
_exptl_absorpt_process_details
; 
CrysAlisPro, Agilent Technologies, 
Version 1.171.36.32 (release 02-08-2013 CrysAlis171 .NET) 
(compiled Aug  2 2013,16:46:58) 
Analytical numeric absorption correction using a multifaceted crystal 
model based on expressions derived by R.C. Clark & J.S. Reid. 
(Clark, R. C. & Reid, J. S. (1995). Acta Cryst. A51, 887-897) 
;
_exptl_crystal_colour 'Dark red'
_exptl_crystal_density_diffrn 1.386
_exptl_crystal_description needles
_exptl_crystal_F_000 3424
_exptl_crystal_size_max 0.43
_exptl_crystal_size_mid 0.22
_exptl_crystal_size_min 0.07
_refine_diff_density_max 3.368
_refine_diff_density_min -1.547
_refine_diff_density_rms 0.216
_refine_ls_extinction_method none
_refine_ls_goodness_of_fit_ref 1.855
_refine_ls_hydrogen_treatment constr
_refine_ls_matrix_type full
_refine_ls_number_parameters 1014
_refine_ls_number_reflns 15216
_refine_ls_number_restraints 266
_refine_ls_restrained_S_all 1.860
_refine_ls_R_factor_all 0.2276
_refine_ls_R_factor_gt 0.2039
_refine_ls_shift/su_max 0.000
_refine_ls_shift/su_mean 0.000
_refine_ls_structure_factor_coef Fsqd
_refine_ls_weighting_details 'w=1/[\s^2^(Fo^2^)+(0.2000P)^2^] where P=(Fo^2^+2Fc^2^)/3'
_refine_ls_weighting_scheme calc
_refine_ls_wR_factor_gt 0.4806
_refine_ls_wR_factor_ref 0.5109
_reflns_Friedel_coverage 0.000
_reflns_number_gt 10628
_reflns_number_total 15216
_reflns_threshold_expression 'I > 2\s(I)'
_cod_data_source_file c8cy00515j2.cif
_cod_data_source_block 3
_cod_depositor_comments 'Adding full bibliography for 1550033--1550035.cif.'
_cod_original_cell_volume 7897.6(15)
_cod_database_code 1550033
_shelx_shelxl_version_number 2014/7
_shelx_space_group_comment
; 
The symmetry employed for this shelxl refinement is uniquely defined 
by the following loop, which should always be used as a source of 
symmetry information in preference to the above space-group names. 
They are only intended as comments. 
;

loop_
_space_group_symop_operation_xyz
'x, y, z'
'-x, y+1/2, -z+1/2'
'-x, -y, -z'
'x, -y-1/2, z-1/2'

loop_
_atom_site_label
_atom_site_type_symbol
_atom_site_fract_x
_atom_site_fract_y
_atom_site_fract_z
_atom_site_U_iso_or_equiv
_atom_site_adp_type
_atom_site_occupancy
_atom_site_site_symmetry_order
_atom_site_calc_flag
_atom_site_refinement_flags_posn
_atom_site_refinement_flags_adp
_atom_site_refinement_flags_occupancy
_atom_site_disorder_assembly
_atom_site_disorder_group
Cu1A Cu 0.12634(6) 0.33462(4) 0.58435(9) 0.0488(4) Uani 1 1 d . . . . .
N1A N 0.0964(3) 0.3051(2) 0.7229(5) 0.0435(12) Uani 1 1 d . . . . .
C1A C 0.1278(4) 0.3187(3) 0.8087(5) 0.0494(16) Uani 1 1 d . . . . .
H1AA H 0.1197 0.3076 0.8797 0.059 Uiso 1 1 calc R U . . .
C2A C 0.1750(4) 0.3510(3) 0.7906(7) 0.0516(17) Uani 1 1 d . . . . .
H2AA H 0.1990 0.3626 0.8503 0.062 Uiso 1 1 calc R U . . .
N2A N 0.1849(3) 0.3646(2) 0.6904(6) 0.0522(15) Uani 1 1 d . . . . .
C3A C 0.0472(4) 0.2733(2) 0.7319(6) 0.0435(14) Uani 1 1 d . . . . .
C4A C 0.0197(5) 0.2584(4) 0.6360(7) 0.065(2) Uani 1 1 d . . . . .
H4AA H 0.0357 0.2682 0.5679 0.078 Uiso 1 1 calc R U . . .
C5A C -0.0294(6) 0.2301(5) 0.6369(8) 0.081(3) Uani 1 1 d . . . . .
H5AA H -0.0507 0.2234 0.5698 0.097 Uiso 1 1 calc R U . . .
C6A C -0.0502(5) 0.2103(3) 0.7326(8) 0.061(2) Uani 1 1 d . . . . .
C7A C -0.0241(6) 0.2254(4) 0.8287(8) 0.077(3) Uani 1 1 d . . . . .
H7AA H -0.0391 0.2142 0.8961 0.092 Uiso 1 1 calc R U . . .
C8A C 0.0238(5) 0.2565(5) 0.8302(8) 0.079(3) Uani 1 1 d . . . . .
H8AA H 0.0408 0.2665 0.8981 0.094 Uiso 1 1 calc R U . . .
N9A N -0.0971(5) 0.1785(4) 0.7313(8) 0.078(2) Uani 1 1 d . . . . .
C10A C -0.1323(10) 0.1687(7) 0.6396(15) 0.143(10) Uani 1 1 d . . . . .
H10A H -0.1371 0.1944 0.5939 0.215 Uiso 1 1 calc R U . . .
H10B H -0.1749 0.1583 0.6609 0.215 Uiso 1 1 calc R U . . .
H10C H -0.1103 0.1462 0.5983 0.215 Uiso 1 1 calc R U . . .
C11A C -0.1223(8) 0.1632(5) 0.8364(11) 0.099(5) Uani 1 1 d . . . . .
H11A H -0.0946 0.1403 0.8652 0.149 Uiso 1 1 calc R U . . .
H11B H -0.1660 0.1521 0.8253 0.149 Uiso 1 1 calc R U . . .
H11C H -0.1232 0.1871 0.8887 0.149 Uiso 1 1 calc R U . . .
C12A C 0.2289(5) 0.3977(3) 0.6633(8) 0.0587(19) Uani 1 1 d . . . . .
C13A C 0.2436(5) 0.4037(3) 0.5561(9) 0.066(2) Uani 1 1 d . . . . .
H13A H 0.2229 0.3861 0.5029 0.079 Uiso 1 1 calc R U . . .
C14A C 0.2876(6) 0.4345(3) 0.5205(9) 0.069(2) Uani 1 1 d . . . . .
H14A H 0.2945 0.4388 0.4445 0.082 Uiso 1 1 calc R U . . .
C15A C 0.3207(6) 0.4583(4) 0.5967(11) 0.078(3) Uani 1 1 d . . . . .
C16A C 0.3029(8) 0.4525(5) 0.7080(12) 0.090(4) Uani 1 1 d . . . . .
H16A H 0.3215 0.4712 0.7612 0.108 Uiso 1 1 calc R U . . .
C17A C 0.2611(7) 0.4220(4) 0.7431(10) 0.085(4) Uani 1 1 d . . . . .
H17A H 0.2539 0.4175 0.8189 0.102 Uiso 1 1 calc R U . . .
N18A N 0.3645(7) 0.4893(5) 0.5603(13) 0.111(5) Uani 1 1 d . . . . .
C19A C 0.3867(10) 0.4891(6) 0.4514(16) 0.121(6) Uani 1 1 d . . . . .
H19A H 0.4083 0.4618 0.4364 0.181 Uiso 1 1 calc R U . . .
H19B H 0.4171 0.5129 0.4414 0.181 Uiso 1 1 calc R U . . .
H19C H 0.3502 0.4927 0.4008 0.181 Uiso 1 1 calc R U . . .
C20A C 0.4041(12) 0.5092(9) 0.6438(18) 0.152(10) Uani 1 1 d . . . . .
H20A H 0.4329 0.5302 0.6098 0.228 Uiso 1 1 calc R U . . .
H20B H 0.3767 0.5239 0.6966 0.228 Uiso 1 1 calc R U . . .
H20C H 0.4297 0.4872 0.6815 0.228 Uiso 1 1 calc R U . . .
N21A N 0.1503(4) 0.3126(2) 0.4342(5) 0.0517(15) Uani 1 1 d . . . . .
C21A C 0.1210(6) 0.3324(4) 0.3608(7) 0.078(3) Uani 1 1 d . . . . .
H21A H 0.1296 0.3273 0.2857 0.093 Uiso 1 1 calc R U . . .
C22A C 0.0720(7) 0.3642(4) 0.3948(8) 0.084(4) Uani 1 1 d . . . . .
H22A H 0.0458 0.3782 0.3414 0.100 Uiso 1 1 calc R U . . .
N22A N 0.0652(4) 0.3726(2) 0.4964(6) 0.0608(18) Uani 1 1 d . . . . .
C23A C 0.1970(4) 0.2811(2) 0.4057(6) 0.0458(15) Uani 1 1 d . . . . .
C24A C 0.2211(4) 0.2561(3) 0.4889(6) 0.0512(16) Uani 1 1 d . . . . .
H24A H 0.2071 0.2608 0.5616 0.061 Uiso 1 1 calc R U . . .
C25A C 0.2656(4) 0.2241(3) 0.4687(7) 0.060(2) Uani 1 1 d . . . . .
H25A H 0.2805 0.2065 0.5273 0.072 Uiso 1 1 calc R U . . .
C26A C 0.2892(4) 0.2170(3) 0.3620(7) 0.0558(19) Uani 1 1 d . . . . .
C27A C 0.2658(4) 0.2430(3) 0.2768(7) 0.0553(18) Uani 1 1 d . . . . .
H27A H 0.2805 0.2392 0.2042 0.066 Uiso 1 1 calc R U . . .
C28A C 0.2206(4) 0.2745(3) 0.3002(7) 0.0556(18) Uani 1 1 d . . . . .
H28A H 0.2052 0.2924 0.2424 0.067 Uiso 1 1 calc R U . . .
N29A N 0.3332(4) 0.1852(3) 0.3394(8) 0.070(2) Uani 1 1 d . . . . .
C30A C 0.3677(6) 0.1650(6) 0.4247(14) 0.097(4) Uani 1 1 d . . . . .
H30A H 0.4001 0.1849 0.4542 0.145 Uiso 1 1 calc R U . . .
H30B H 0.3890 0.1392 0.3965 0.145 Uiso 1 1 calc R U . . .
H30C H 0.3381 0.1568 0.4829 0.145 Uiso 1 1 calc R U . . .
C31A C 0.3549(5) 0.1783(5) 0.2247(11) 0.081(3) Uani 1 1 d . . . . .
H31A H 0.3176 0.1723 0.1774 0.122 Uiso 1 1 calc R U . . .
H31B H 0.3847 0.1539 0.2226 0.122 Uiso 1 1 calc R U . . .
H31C H 0.3767 0.2043 0.1986 0.122 Uiso 1 1 calc R U . . .
C32A C 0.0255(6) 0.4045(3) 0.5398(8) 0.067(3) Uani 1 1 d . . . . .
C33A C 0.0192(4) 0.4090(3) 0.6483(7) 0.0486(16) Uani 1 1 d . . . . .
H33A H 0.0434 0.3905 0.6949 0.058 Uiso 1 1 calc R U . . .
C34A C -0.0220(4) 0.4402(3) 0.6977(8) 0.0543(18) Uani 1 1 d . . . . .
H34A H -0.0226 0.4430 0.7751 0.065 Uiso 1 1 calc R U . . .
C35A C -0.0604(5) 0.4659(4) 0.6340(9) 0.068(2) Uani 1 1 d . . . . .
C36A C -0.0543(9) 0.4601(5) 0.5194(11) 0.109(6) Uani 1 1 d . . . . .
H36A H -0.0812 0.4764 0.4717 0.130 Uiso 1 1 calc R U . . .
C37A C -0.0114(11) 0.4320(6) 0.4746(10) 0.135(9) Uani 1 1 d . . . . .
H37A H -0.0066 0.4313 0.3974 0.162 Uiso 1 1 calc R U . . .
N38A N -0.0994(6) 0.4966(4) 0.6796(10) 0.092(3) Uani 1 1 d . . . . .
C39A C -0.1107(10) 0.4953(6) 0.7948(15) 0.111(5) Uani 1 1 d . . . . .
H39A H -0.1215 0.4658 0.8165 0.166 Uiso 1 1 calc R U . . .
H39B H -0.1465 0.5145 0.8124 0.166 Uiso 1 1 calc R U . . .
H39C H -0.0720 0.5046 0.8345 0.166 Uiso 1 1 calc R U . . .
C40A C -0.1392(9) 0.5244(6) 0.6093(18) 0.115(6) Uani 1 1 d . . . . .
H40A H -0.1222 0.5243 0.5349 0.172 Uiso 1 1 calc R U . . .
H40B H -0.1385 0.5539 0.6382 0.172 Uiso 1 1 calc R U . . .
H40C H -0.1835 0.5137 0.6079 0.172 Uiso 1 1 calc R U . . .
Cu1B Cu 0.62296(6) 0.16842(4) 0.57987(10) 0.0502(4) Uani 1 1 d . . . . .
N1B N 0.6506(3) 0.1979(2) 0.7187(5) 0.0482(13) Uani 1 1 d . . . . .
C1B C 0.6198(4) 0.1827(3) 0.8008(7) 0.0534(18) Uani 1 1 d . . . . .
H1BA H 0.6289 0.1931 0.8724 0.064 Uiso 1 1 calc R U . . .
C2B C 0.5713(4) 0.1497(3) 0.7853(7) 0.0552(18) Uani 1 1 d . . . . .
H2BA H 0.5479 0.1380 0.8446 0.066 Uiso 1 1 calc R U . . .
N2B N 0.5623(3) 0.1375(2) 0.6867(6) 0.0515(14) Uani 1 1 d . . . . .
C3B C 0.7000(4) 0.2292(3) 0.7276(7) 0.0524(17) Uani 1 1 d . . . . .
C4B C 0.7183(6) 0.2505(4) 0.6344(8) 0.076(3) Uani 1 1 d . . . . .
H4BA H 0.6975 0.2437 0.5670 0.091 Uiso 1 1 calc R U . . .
C5B C 0.7659(7) 0.2814(4) 0.6354(9) 0.083(3) Uani 1 1 d . . . . .
H5BA H 0.7773 0.2956 0.5695 0.100 Uiso 1 1 calc R U . . .
C6B C 0.7969(5) 0.2917(3) 0.7317(8) 0.062(2) Uani 1 1 d D . . . .
C7B C 0.7790(6) 0.2712(4) 0.8215(9) 0.075(3) Uani 1 1 d D . . . .
H7BA H 0.7994 0.2788 0.8887 0.090 Uiso 1 1 calc R U . . .
C8B C 0.7314(5) 0.2388(4) 0.8231(8) 0.063(2) Uani 1 1 d . . . . .
H8BA H 0.7215 0.2241 0.8890 0.076 Uiso 1 1 calc R U . . .
N9B N 0.8441(5) 0.3237(4) 0.7307(9) 0.076(3) Uani 0.85(2) 1 d D U P A 1
C10B C 0.8702(8) 0.3389(5) 0.6369(13) 0.086(4) Uani 0.85(2) 1 d D U P A 1
H10D H 0.9021 0.3611 0.6548 0.129 Uiso 0.85(2) 1 calc R U P A 1
H10E H 0.8910 0.3152 0.5980 0.129 Uiso 0.85(2) 1 calc R U P A 1
H10F H 0.8363 0.3513 0.5904 0.129 Uiso 0.85(2) 1 calc R U P A 1
C11B C 0.8751(7) 0.3350(5) 0.8290(13) 0.083(4) Uani 0.85(2) 1 d D U P A 1
H11D H 0.9126 0.3530 0.8135 0.124 Uiso 0.85(2) 1 d R U P A 1
H11E H 0.8452 0.3511 0.8750 0.124 Uiso 0.85(2) 1 d R U P A 1
H11F H 0.8890 0.3089 0.8674 0.124 Uiso 0.85(2) 1 d R U P A 1
N9" N 0.8529(15) 0.3132(14) 0.763(3) 0.087(11) Uiso 0.15(2) 1 d D U P A 2
C10" C 0.899(3) 0.324(3) 0.687(5) 0.090(11) Uiso 0.15(2) 1 d D U P A 2
H10G H 0.8845 0.3143 0.6145 0.136 Uiso 0.15(2) 1 calc R U P A 2
H10H H 0.9040 0.3555 0.6864 0.136 Uiso 0.15(2) 1 calc R U P A 2
H10I H 0.9395 0.3104 0.7067 0.136 Uiso 0.15(2) 1 calc R U P A 2
C11" C 0.865(3) 0.324(2) 0.871(3) 0.082(12) Uiso 0.15(2) 1 d D U P A 2
H11G H 0.8809 0.2981 0.9052 0.123 Uiso 0.15(2) 1 d R U P A 2
H11H H 0.8260 0.3341 0.9087 0.123 Uiso 0.15(2) 1 d R U P A 2
H11I H 0.8975 0.3470 0.8750 0.123 Uiso 0.15(2) 1 d R U P A 2
C12B C 0.5194(5) 0.1050(3) 0.6595(9) 0.062(2) Uani 1 1 d . . . . .
C13B C 0.5090(6) 0.0977(4) 0.5483(12) 0.080(3) Uani 1 1 d . . . . .
H13B H 0.5304 0.1149 0.4957 0.096 Uiso 1 1 calc R U . . .
C14B C 0.4684(7) 0.0662(5) 0.5152(12) 0.087(3) Uani 1 1 d . . . . .
H14B H 0.4610 0.0627 0.4388 0.105 Uiso 1 1 calc R U . . .
C15B C 0.4357(8) 0.0376(4) 0.5891(12) 0.091(4) Uani 1 1 d . . . . .
C16B C 0.4520(7) 0.0439(4) 0.6981(11) 0.086(3) Uani 1 1 d . . . . .
H16B H 0.4366 0.0239 0.7505 0.103 Uiso 1 1 calc R U . . .
C17B C 0.4894(7) 0.0778(4) 0.7346(11) 0.087(4) Uani 1 1 d . . . . .
H17B H 0.4947 0.0827 0.8110 0.104 Uiso 1 1 calc R U . . .
N18B N 0.3993(10) 0.0050(5) 0.5532(13) 0.128(6) Uani 1 1 d . . . . .
C19B C 0.3873(11) -0.0022(7) 0.4386(17) 0.130(8) Uani 1 1 d . . . . .
H19D H 0.3488 0.0137 0.4156 0.195 Uiso 1 1 calc R U . . .
H19E H 0.3808 -0.0330 0.4255 0.195 Uiso 1 1 calc R U . . .
H19F H 0.4242 0.0079 0.3966 0.195 Uiso 1 1 calc R U . . .
C20B C 0.3773(11) -0.0255(6) 0.6306(16) 0.126(8) Uani 1 1 d . . . . .
H20D H 0.4109 -0.0469 0.6446 0.190 Uiso 1 1 calc R U . . .
H20E H 0.3387 -0.0398 0.6016 0.190 Uiso 1 1 calc R U . . .
H20F H 0.3669 -0.0107 0.6990 0.190 Uiso 1 1 calc R U . . .
N21B N 0.6026(3) 0.1892(2) 0.4290(6) 0.0503(14) Uani 1 1 d . . . . .
C21B C 0.6379(5) 0.1698(3) 0.3534(7) 0.061(2) Uani 1 1 d . . . . .
H21B H 0.6327 0.1768 0.2781 0.073 Uiso 1 1 calc R U . . .
C22B C 0.6833(5) 0.1389(3) 0.3879(9) 0.067(2) Uani 1 1 d . . . . .
H22B H 0.7097 0.1242 0.3372 0.080 Uiso 1 1 calc R U . . .
N22B N 0.6875(3) 0.1312(2) 0.4942(6) 0.0537(15) Uani 1 1 d . . . . .
C23B C 0.5542(4) 0.2189(2) 0.4012(6) 0.0473(15) Uani 1 1 d . . . . .
C24B C 0.5284(4) 0.2451(3) 0.4838(7) 0.0514(17) Uani 1 1 d . . . . .
H24B H 0.5435 0.2413 0.5568 0.062 Uiso 1 1 calc R U . . .
C25B C 0.4813(5) 0.2766(3) 0.4631(8) 0.060(2) Uani 1 1 d . . . . .
H25B H 0.4655 0.2941 0.5207 0.072 Uiso 1 1 calc R U . . .
C26B C 0.4587(4) 0.2816(3) 0.3587(7) 0.0526(17) Uani 1 1 d . . . . .
C27B C 0.4838(4) 0.2540(3) 0.2735(6) 0.0529(17) Uani 1 1 d . . . . .
H27B H 0.4680 0.2570 0.2006 0.064 Uiso 1 1 calc R U . . .
C28B C 0.5294(5) 0.2240(3) 0.2960(7) 0.0562(18) Uani 1 1 d . . . . .
H28B H 0.5447 0.2061 0.2388 0.067 Uiso 1 1 calc R U . . .
N29B N 0.4154(4) 0.3130(4) 0.3323(7) 0.073(2) Uani 1 1 d . . . . .
C30B C 0.3805(7) 0.3359(6) 0.4189(13) 0.097(5) Uani 1 1 d . . . . .
H30D H 0.3625 0.3149 0.4702 0.145 Uiso 1 1 calc R U . . .
H30E H 0.3455 0.3528 0.3859 0.145 Uiso 1 1 calc R U . . .
H30F H 0.4101 0.3551 0.4582 0.145 Uiso 1 1 calc R U . . .
C31B C 0.3937(6) 0.3205(4) 0.2197(11) 0.080(3) Uani 1 1 d . . . . .
H31D H 0.4259 0.3094 0.1690 0.120 Uiso 1 1 calc R U . . .
H31E H 0.3880 0.3515 0.2077 0.120 Uiso 1 1 calc R U . . .
H31F H 0.3527 0.3057 0.2069 0.120 Uiso 1 1 calc R U . . .
C32B C 0.7295(4) 0.1008(3) 0.5386(8) 0.0544(18) Uani 1 1 d . . . . .
C33B C 0.7262(4) 0.0934(3) 0.6508(8) 0.0562(19) Uani 1 1 d . . . . .
H33B H 0.6968 0.1094 0.6935 0.067 Uiso 1 1 calc R U . . .
C34B C 0.7657(5) 0.0625(3) 0.7015(9) 0.062(2) Uani 1 1 d . . . . .
H34B H 0.7655 0.0601 0.7790 0.074 Uiso 1 1 calc R U . . .
C35B C 0.8051(5) 0.0354(4) 0.6421(11) 0.073(3) Uani 1 1 d . . . . .
C36B C 0.8083(7) 0.0436(5) 0.5301(11) 0.095(4) Uani 1 1 d . . . . .
H36B H 0.8374 0.0272 0.4875 0.114 Uiso 1 1 calc R U . . .
C37B C 0.7716(6) 0.0737(5) 0.4796(10) 0.085(3) Uani 1 1 d . . . . .
H37B H 0.7741 0.0768 0.4024 0.102 Uiso 1 1 calc R U . . .
N38B N 0.8435(6) 0.0044(4) 0.6905(9) 0.087(3) Uani 1 1 d . . . . .
C39B C 0.8464(9) 0.0024(6) 0.8054(14) 0.108(5) Uani 1 1 d . . . . .
H39D H 0.8752 -0.0210 0.8281 0.162 Uiso 1 1 calc R U . . .
H39E H 0.8627 0.0298 0.8344 0.162 Uiso 1 1 calc R U . . .
H39F H 0.8033 -0.0029 0.8339 0.162 Uiso 1 1 calc R U . . .
C40B C 0.8779(10) -0.0264(6) 0.6225(16) 0.123(7) Uani 1 1 d . . . . .
H40D H 0.9168 -0.0129 0.5940 0.184 Uiso 1 1 calc R U . . .
H40E H 0.8502 -0.0355 0.5613 0.184 Uiso 1 1 calc R U . . .
H40F H 0.8899 -0.0516 0.6666 0.184 Uiso 1 1 calc R U . . .
B10 B 0.5329(8) 0.3898(6) 0.6154(17) 0.094(5) Uani 1 1 d . . . . .
F11 F 0.5653(10) 0.4136(6) 0.6865(14) 0.194(8) Uani 1 1 d . . . . .
F12 F 0.4832(8) 0.3685(5) 0.6575(19) 0.198(9) Uani 1 1 d . . . . .
F13 F 0.5751(7) 0.3515(4) 0.5928(15) 0.156(5) Uani 1 1 d . . . . .
F14 F 0.5248(8) 0.4065(4) 0.5155(11) 0.139(4) Uani 1 1 d . . . . .
B20 B 0.2280(8) 0.4003(6) 0.1258(14) 0.119(4) Uani 0.549(11) 1 d D U P B 1
F21 F 0.1684(9) 0.4210(6) 0.1205(17) 0.139(5) Uani 0.549(11) 1 d D U P B 1
F22 F 0.2415(6) 0.3893(4) 0.2349(11) 0.089(3) Uani 0.549(11) 1 d D U P B 1
F23 F 0.2746(10) 0.4285(7) 0.0822(18) 0.158(6) Uani 0.549(11) 1 d D U P B 1
F24 F 0.2280(11) 0.3627(6) 0.0633(15) 0.140(5) Uani 0.549(11) 1 d D U P B 1
B20' B 0.2030(8) 0.3830(5) 0.1171(14) 0.095(5) Uiso 0.451(11) 1 d D U P B 2
F21' F 0.1671(8) 0.4080(5) 0.1888(15) 0.098(4) Uiso 0.451(11) 1 d D U P B 2
F22' F 0.2579(8) 0.3684(6) 0.1723(17) 0.113(5) Uiso 0.451(11) 1 d D U P B 2
F23' F 0.2216(11) 0.4059(7) 0.0253(16) 0.135(5) Uiso 0.451(11) 1 d D U P B 2
F24' F 0.1649(7) 0.3473(5) 0.0858(14) 0.087(4) Uiso 0.451(11) 1 d D U P B 2
C50 C 0.6963(12) 0.4109(18) 0.561(3) 0.24(3) Uani 0.76(3) 1 d D . P C 1
H50A H 0.6692 0.4349 0.5339 0.289 Uiso 0.76(3) 1 calc R U P C 1
H50B H 0.6689 0.3914 0.6042 0.289 Uiso 0.76(3) 1 calc R U P C 1
Cl51 Cl 0.7273(4) 0.3825(3) 0.4483(5) 0.107(2) Uani 0.76(3) 1 d D U P C 1
Cl52 Cl 0.7574(5) 0.4314(4) 0.6451(7) 0.121(3) Uani 0.76(3) 1 d D U P C 1
C50' C 0.716(3) 0.386(3) 0.608(5) 0.12(3) Uiso 0.24(3) 1 d D . P C 2
H50C H 0.6777 0.4048 0.5989 0.147 Uiso 0.24(3) 1 calc R U P C 2
H50D H 0.7042 0.3614 0.6542 0.147 Uiso 0.24(3) 1 calc R U P C 2
Cl53 Cl 0.7401(17) 0.3674(12) 0.478(3) 0.134(8) Uiso 0.24(3) 1 d D U P C 2
Cl54 Cl 0.7781(19) 0.4155(12) 0.672(3) 0.139(8) Uiso 0.24(3) 1 d D U P C 2
C60 C 0.0343(10) 0.3895(6) 0.1014(15) 0.109(5) Uani 1 1 d . . . . .
H60A H 0.0348 0.3623 0.1439 0.131 Uiso 1 1 calc R U . . .
H60B H 0.0771 0.4032 0.1075 0.131 Uiso 1 1 calc R U . . .
Cl61 Cl 0.0130(2) 0.3789(2) -0.0437(3) 0.1220(16) Uani 1 1 d . . . . .
Cl62 Cl -0.0279(3) 0.4256(2) 0.1514(5) 0.1417(19) Uani 1 1 d . . . . .

loop_
_atom_site_aniso_label
_atom_site_aniso_U_11
_atom_site_aniso_U_22
_atom_site_aniso_U_33
_atom_site_aniso_U_23
_atom_site_aniso_U_13
_atom_site_aniso_U_12
Cu1A 0.0633(7) 0.0502(6) 0.0331(6) 0.0037(4) 0.0044(5) 0.0058(5)
N1A 0.049(3) 0.047(3) 0.034(3) 0.000(2) 0.000(2) 0.010(2)
C1A 0.072(5) 0.056(4) 0.020(3) 0.000(3) 0.000(3) -0.003(4)
C2A 0.057(4) 0.056(4) 0.041(4) 0.001(3) -0.001(3) 0.007(3)
N2A 0.051(3) 0.048(3) 0.058(4) -0.001(3) 0.003(3) 0.004(3)
C3A 0.051(3) 0.050(3) 0.030(3) 0.005(3) 0.003(3) 0.006(3)
C4A 0.079(6) 0.086(6) 0.031(4) 0.002(4) 0.002(3) -0.025(5)
C5A 0.086(7) 0.118(9) 0.039(4) -0.009(5) 0.000(4) -0.042(7)
C6A 0.064(5) 0.067(5) 0.051(5) 0.001(4) -0.003(4) -0.002(4)
C7A 0.075(6) 0.112(8) 0.044(5) 0.023(5) 0.002(4) -0.028(6)
C8A 0.075(6) 0.124(9) 0.037(4) 0.018(5) -0.004(4) -0.036(6)
N9A 0.078(5) 0.097(6) 0.059(5) 0.007(4) 0.008(4) -0.028(5)
C10A 0.143(15) 0.188(19) 0.100(12) -0.064(12) 0.040(11) -0.114(15)
C11A 0.118(11) 0.120(11) 0.061(7) 0.003(6) 0.019(7) -0.046(9)
C12A 0.066(5) 0.055(4) 0.055(5) -0.003(4) 0.005(4) -0.002(4)
C13A 0.072(5) 0.056(4) 0.070(6) 0.005(4) 0.008(4) 0.002(4)
C14A 0.091(7) 0.062(5) 0.053(5) 0.012(4) 0.016(5) -0.003(5)
C15A 0.076(6) 0.078(6) 0.081(7) 0.022(6) 0.013(5) -0.011(5)
C16A 0.107(9) 0.089(7) 0.074(7) -0.009(6) 0.017(7) -0.033(7)
C17A 0.110(9) 0.090(7) 0.055(5) -0.001(5) 0.021(6) -0.042(7)
N18A 0.113(9) 0.111(8) 0.108(10) 0.008(7) 0.039(8) -0.051(8)
C19A 0.137(14) 0.115(12) 0.110(12) -0.011(10) 0.039(11) -0.060(11)
C20A 0.156(18) 0.19(2) 0.106(14) 0.024(14) 0.013(13) -0.090(18)
N21A 0.073(4) 0.048(3) 0.034(3) 0.003(2) 0.004(3) 0.003(3)
C21A 0.098(7) 0.106(8) 0.028(4) 0.000(4) 0.003(4) 0.048(7)
C22A 0.122(9) 0.081(6) 0.048(5) 0.018(4) 0.001(5) 0.055(7)
N22A 0.078(5) 0.057(4) 0.047(4) 0.003(3) 0.016(3) 0.020(4)
C23A 0.046(3) 0.053(4) 0.038(3) -0.003(3) 0.003(3) -0.003(3)
C24A 0.060(4) 0.060(4) 0.033(3) -0.004(3) 0.002(3) 0.004(4)
C25A 0.058(4) 0.078(5) 0.044(4) -0.007(4) -0.004(3) 0.017(4)
C26A 0.046(4) 0.071(5) 0.051(4) -0.020(4) -0.002(3) -0.007(4)
C27A 0.057(4) 0.063(4) 0.047(4) -0.018(3) 0.011(3) -0.005(4)
C28A 0.061(4) 0.062(5) 0.043(4) 0.003(3) 0.003(3) -0.004(4)
N29A 0.056(4) 0.088(6) 0.067(5) -0.019(4) 0.001(4) 0.015(4)
C30A 0.068(7) 0.127(12) 0.096(10) -0.014(8) -0.020(6) 0.022(7)
C31A 0.060(5) 0.103(8) 0.081(7) -0.042(6) 0.003(5) 0.008(5)
C32A 0.086(6) 0.063(5) 0.054(5) 0.010(4) 0.005(4) 0.036(5)
C33A 0.051(4) 0.049(4) 0.046(4) -0.001(3) 0.005(3) 0.003(3)
C34A 0.058(4) 0.053(4) 0.053(4) -0.002(3) 0.007(3) 0.000(3)
C35A 0.073(6) 0.070(5) 0.063(6) -0.010(4) 0.005(4) 0.021(5)
C36A 0.146(13) 0.120(10) 0.060(6) 0.003(6) -0.002(7) 0.090(11)
C37A 0.199(18) 0.165(15) 0.041(5) 0.016(7) 0.009(8) 0.127(15)
N38A 0.107(8) 0.087(6) 0.084(7) 0.000(5) 0.027(6) 0.037(6)
C39A 0.123(12) 0.105(10) 0.105(11) -0.017(9) 0.024(10) 0.033(10)
C40A 0.106(11) 0.106(10) 0.132(14) -0.005(10) 0.009(10) 0.050(9)
Cu1B 0.0536(7) 0.0576(7) 0.0393(6) -0.0037(4) -0.0020(5) 0.0002(5)
N1B 0.049(3) 0.056(3) 0.040(3) -0.005(3) 0.004(2) 0.004(3)
C1B 0.059(4) 0.063(4) 0.038(4) -0.009(3) -0.006(3) 0.012(4)
C2B 0.055(4) 0.060(4) 0.051(4) 0.009(3) 0.007(3) 0.011(3)
N2B 0.048(3) 0.055(3) 0.051(4) 0.003(3) -0.003(3) 0.005(3)
C3B 0.058(4) 0.055(4) 0.044(4) -0.012(3) -0.009(3) 0.009(3)
C4B 0.084(6) 0.106(8) 0.038(4) -0.003(5) -0.005(4) -0.035(6)
C5B 0.096(8) 0.101(8) 0.053(5) -0.008(5) -0.003(5) -0.044(7)
C6B 0.056(4) 0.064(5) 0.066(6) -0.009(4) -0.002(4) -0.008(4)
C7B 0.088(7) 0.075(6) 0.061(6) -0.016(5) -0.031(5) -0.001(5)
C8B 0.069(5) 0.078(6) 0.042(4) 0.001(4) -0.007(4) -0.003(4)
N9B 0.084(6) 0.071(6) 0.072(7) -0.008(5) -0.025(5) -0.022(5)
C10B 0.087(8) 0.088(8) 0.083(9) -0.007(7) -0.001(7) -0.028(7)
C11B 0.088(8) 0.087(8) 0.073(9) -0.004(6) -0.030(7) -0.019(7)
C12B 0.057(4) 0.051(4) 0.077(6) 0.013(4) -0.010(4) -0.002(4)
C13B 0.076(6) 0.077(6) 0.087(8) 0.001(6) -0.011(6) -0.019(5)
C14B 0.082(7) 0.091(8) 0.088(8) -0.003(6) -0.023(6) -0.018(6)
C15B 0.111(9) 0.070(6) 0.091(9) 0.023(6) -0.030(7) -0.026(6)
C16B 0.101(8) 0.087(7) 0.069(7) 0.008(6) -0.007(6) -0.019(7)
C17B 0.108(9) 0.082(7) 0.070(7) 0.016(5) -0.004(6) -0.034(7)
N18B 0.169(14) 0.112(9) 0.101(10) 0.025(8) -0.061(10) -0.047(10)
C19B 0.145(16) 0.122(13) 0.121(14) 0.016(11) -0.057(13) -0.041(12)
C20B 0.161(16) 0.113(11) 0.105(12) 0.031(9) -0.035(11) -0.079(12)
N21B 0.051(3) 0.057(3) 0.042(3) 0.001(3) -0.005(3) -0.010(3)
C21B 0.087(6) 0.062(5) 0.034(4) -0.005(3) -0.004(4) -0.003(4)
C22B 0.069(5) 0.068(5) 0.064(6) -0.013(4) 0.011(4) 0.004(4)
N22B 0.055(4) 0.054(3) 0.052(4) -0.008(3) -0.002(3) -0.003(3)
C23B 0.053(4) 0.049(4) 0.040(4) -0.005(3) 0.003(3) -0.010(3)
C24B 0.051(4) 0.064(4) 0.040(4) 0.001(3) 0.000(3) 0.002(3)
C25B 0.064(5) 0.066(5) 0.052(5) -0.008(4) 0.004(4) 0.007(4)
C26B 0.044(3) 0.063(4) 0.051(4) 0.008(3) 0.002(3) 0.003(3)
C27B 0.062(4) 0.061(4) 0.035(3) -0.001(3) -0.005(3) -0.005(4)
C28B 0.071(5) 0.055(4) 0.043(4) -0.004(3) 0.000(3) -0.005(4)
N29B 0.064(4) 0.098(6) 0.055(4) 0.007(4) -0.003(4) 0.022(4)
C30B 0.076(7) 0.130(12) 0.084(9) 0.017(7) 0.017(6) 0.043(8)
C31B 0.069(6) 0.093(7) 0.077(7) 0.021(6) -0.020(5) 0.005(6)
C32B 0.050(4) 0.054(4) 0.059(5) -0.007(3) -0.001(3) 0.011(3)
C33B 0.063(5) 0.049(4) 0.056(5) -0.001(3) -0.013(4) 0.001(3)
C34B 0.060(5) 0.065(5) 0.060(5) -0.001(4) -0.007(4) 0.006(4)
C35B 0.060(5) 0.077(6) 0.080(7) -0.006(5) -0.007(5) 0.012(5)
C36B 0.096(8) 0.121(10) 0.068(7) 0.005(7) 0.011(6) 0.061(8)
C37B 0.078(6) 0.114(9) 0.063(6) -0.010(6) 0.005(5) 0.039(7)
N38B 0.088(6) 0.103(7) 0.070(6) -0.006(5) -0.004(5) 0.017(6)
C39B 0.115(11) 0.111(11) 0.097(10) -0.011(8) -0.032(9) 0.031(9)
C40B 0.142(14) 0.121(12) 0.105(12) -0.045(10) -0.035(11) 0.061(12)
B10 0.081(8) 0.090(9) 0.111(13) 0.007(9) -0.023(8) -0.022(8)
F11 0.220(17) 0.221(17) 0.142(13) -0.061(12) 0.032(12) -0.064(15)
F12 0.159(12) 0.144(10) 0.29(2) 0.035(13) 0.076(14) -0.042(10)
F13 0.133(9) 0.129(8) 0.205(16) 0.029(10) -0.028(10) -0.008(8)
F14 0.178(11) 0.132(8) 0.106(8) 0.023(6) 0.000(8) 0.001(8)
B20 0.115(7) 0.120(8) 0.121(8) 0.005(7) -0.001(7) 0.013(7)
F21 0.135(9) 0.137(9) 0.145(9) 0.000(9) -0.005(8) 0.009(8)
F22 0.084(6) 0.090(6) 0.093(7) 0.001(6) -0.018(5) 0.019(6)
F23 0.141(11) 0.158(12) 0.174(13) -0.006(12) 0.003(11) -0.018(11)
F24 0.148(8) 0.141(8) 0.132(8) -0.002(8) -0.003(8) 0.009(8)
C50 0.081(14) 0.34(7) 0.30(6) -0.23(6) 0.04(2) -0.05(3)
Cl51 0.124(4) 0.122(5) 0.075(3) -0.003(3) -0.005(3) 0.001(4)
Cl52 0.133(5) 0.125(6) 0.105(4) -0.017(4) 0.001(4) -0.023(5)
C60 0.130(13) 0.096(9) 0.102(11) 0.001(8) 0.007(10) 0.019(9)
Cl61 0.109(3) 0.191(5) 0.0661(18) -0.010(2) -0.0037(17) -0.014(3)
Cl62 0.130(4) 0.166(5) 0.129(4) -0.018(4) 0.018(3) 0.023(4)

loop_
_atom_type_symbol
_atom_type_description
_atom_type_scat_dispersion_real
_atom_type_scat_dispersion_imag
_atom_type_scat_source
C C 0.0181 0.0091 'International Tables Vol C Tables 4.2.6.8 and 6.1.1.4'
H H 0.0000 0.0000 'International Tables Vol C Tables 4.2.6.8 and 6.1.1.4'
B B 0.0090 0.0039 'International Tables Vol C Tables 4.2.6.8 and 6.1.1.4'
Cl Cl 0.3639 0.7018 'International Tables Vol C Tables 4.2.6.8 and 6.1.1.4'
Cu Cu -1.9646 0.5888 'International Tables Vol C Tables 4.2.6.8 and 6.1.1.4'
F F 0.0727 0.0534 'International Tables Vol C Tables 4.2.6.8 and 6.1.1.4'
N N 0.0311 0.0180 'International Tables Vol C Tables 4.2.6.8 and 6.1.1.4'

loop_
_geom_angle_atom_site_label_1
_geom_angle_atom_site_label_2
_geom_angle_atom_site_label_3
_geom_angle
N2A Cu1A N21A 126.2(3)
N2A Cu1A N1A 81.9(3)
N21A Cu1A N1A 133.2(3)
N2A Cu1A N22A 116.4(3)
N21A Cu1A N22A 82.9(3)
N1A Cu1A N22A 120.5(3)
C1A N1A C3A 121.1(6)
C1A N1A Cu1A 111.8(5)
C3A N1A Cu1A 127.1(5)
N1A C1A C2A 116.4(7)
N2A C2A C1A 119.1(7)
C2A N2A C12A 124.0(8)
C2A N2A Cu1A 110.7(6)
C12A N2A Cu1A 125.2(6)
C4A C3A C8A 117.3(8)
C4A C3A N1A 117.3(7)
C8A C3A N1A 125.4(7)
C5A C4A C3A 121.3(8)
C4A C5A C6A 122.5(9)
C7A C6A N9A 121.6(9)
C7A C6A C5A 116.4(9)
N9A C6A C5A 121.9(9)
C6A C7A C8A 121.7(9)
C7A C8A C3A 120.3(9)
C10A N9A C6A 122.7(11)
C10A N9A C11A 116.7(11)
C6A N9A C11A 118.5(10)
C13A C12A C17A 119.1(9)
C13A C12A N2A 118.5(9)
C17A C12A N2A 122.3(9)
C12A C13A C14A 123.3(11)
C15A C14A C13A 118.9(10)
C14A C15A N18A 118.6(12)
C14A C15A C16A 116.5(10)
N18A C15A C16A 124.6(14)
C17A C16A C15A 124.4(13)
C16A C17A C12A 117.4(11)
C15A N18A C19A 121.2(14)
C15A N18A C20A 116.0(14)
C19A N18A C20A 118.4(13)
C21A N21A C23A 119.7(7)
C21A N21A Cu1A 111.2(6)
C23A N21A Cu1A 128.9(5)
N21A C21A C22A 117.5(8)
N22A C22A C21A 119.5(9)
C22A N22A C32A 125.9(9)
C22A N22A Cu1A 108.6(6)
C32A N22A Cu1A 125.4(7)
C24A C23A C28A 118.2(8)
C24A C23A N21A 116.9(7)
C28A C23A N21A 124.9(7)
C23A C24A C25A 121.0(7)
C24A C25A C26A 121.1(8)
N29A C26A C27A 119.4(8)
N29A C26A C25A 122.3(9)
C27A C26A C25A 118.3(8)
C28A C27A C26A 119.0(8)
C27A C28A C23A 122.5(8)
C26A N29A C30A 120.5(10)
C26A N29A C31A 120.0(10)
C30A N29A C31A 118.3(10)
C33A C32A C37A 116.2(9)
C33A C32A N22A 121.0(8)
C37A C32A N22A 122.8(10)
C32A C33A C34A 123.6(8)
C35A C34A C33A 120.4(9)
C34A C35A N38A 121.3(11)
C34A C35A C36A 115.3(9)
N38A C35A C36A 123.3(11)
C37A C36A C35A 122.9(11)
C36A C37A C32A 121.4(11)
C35A N38A C39A 119.0(12)
C35A N38A C40A 120.2(12)
C39A N38A C40A 119.6(12)
N21B Cu1B N1B 133.6(3)
N21B Cu1B N2B 127.6(3)
N1B Cu1B N2B 81.4(3)
N21B Cu1B N22B 81.0(3)
N1B Cu1B N22B 120.2(3)
N2B Cu1B N22B 117.7(3)
C1B N1B C3B 124.0(7)
C1B N1B Cu1B 110.5(6)
C3B N1B Cu1B 125.4(5)
N1B C1B C2B 120.7(7)
N2B C2B C1B 115.5(8)
C2B N2B C12B 122.2(8)
C2B N2B Cu1B 111.9(6)
C12B N2B Cu1B 125.8(7)
C8B C3B C4B 117.9(9)
C8B C3B N1B 123.8(9)
C4B C3B N1B 118.3(7)
C3B C4B C5B 122.2(9)
C6B C5B C4B 120.0(10)
C7B C6B C5B 117.6(9)
C7B C6B N9" 104.1(15)
C5B C6B N9" 137.0(16)
C7B C6B N9B 123.6(9)
C5B C6B N9B 118.8(9)
C6B C7B C8B 123.9(8)
C3B C8B C7B 118.3(9)
C10B N9B C6B 122.8(9)
C10B N9B C11B 116.8(12)
C6B N9B C11B 119.1(10)
C11" N9" C10" 118(2)
C11" N9" C6B 121.5(15)
C10" N9" C6B 120.8(15)
N2B C12B C13B 116.5(9)
N2B C12B C17B 125.0(11)
C13B C12B C17B 118.4(10)
C14B C13B C12B 120.0(13)
C13B C14B C15B 123.8(14)
N18B C15B C16B 123.7(13)
N18B C15B C14B 122.1(15)
C16B C15B C14B 113.8(11)
C17B C16B C15B 123.3(12)
C16B C17B C12B 120.2(12)
C15B N18B C20B 118.3(14)
C15B N18B C19B 121.9(16)
C20B N18B C19B 119.5(15)
C21B N21B C23B 121.9(7)
C21B N21B Cu1B 112.6(6)
C23B N21B Cu1B 125.4(6)
N21B C21B C22B 118.3(8)
N22B C22B C21B 116.9(8)
C22B N22B C32B 122.5(8)
C22B N22B Cu1B 111.2(6)
C32B N22B Cu1B 126.2(6)
C28B C23B N21B 123.8(7)
C28B C23B C24B 117.2(8)
N21B C23B C24B 119.0(7)
C25B C24B C23B 123.0(8)
C26B C25B C24B 118.6(8)
C25B C26B N29B 121.4(9)
C25B C26B C27B 118.8(8)
N29B C26B C27B 119.8(8)
C28B C27B C26B 121.2(7)
C27B C28B C23B 121.2(8)
C26B N29B C31B 122.1(10)
C26B N29B C30B 120.4(9)
C31B N29B C30B 116.7(10)
C33B C32B N22B 117.2(8)
C33B C32B C37B 116.1(9)
N22B C32B C37B 126.4(10)
C32B C33B C34B 120.8(9)
C35B C34B C33B 122.0(10)
N38B C35B C34B 122.8(12)
N38B C35B C36B 120.8(11)
C34B C35B C36B 116.1(10)
C37B C36B C35B 122.7(11)
C36B C37B C32B 121.9(12)
C35B N38B C39B 118.4(12)
C35B N38B C40B 120.0(12)
C39B N38B C40B 121.6(13)
F11 B10 F12 115(2)
F11 B10 F14 116.1(16)
F12 B10 F14 117.1(17)
F11 B10 F13 105.6(15)
F12 B10 F13 97.8(14)
F14 B10 F13 102.0(17)
F24 B20 F21 111.4(12)
F24 B20 F22 108.3(11)
F21 B20 F22 108.8(11)
F24 B20 F23 108.0(12)
F21 B20 F23 108.0(11)
F22 B20 F23 112.3(12)
F23' B20' F21' 112.3(12)
F23' B20' F22' 108.9(12)
F21' B20' F22' 108.6(12)
F23' B20' F24' 110.2(12)
F21' B20' F24' 107.6(11)
F22' B20' F24' 109.2(11)
Cl52 C50 Cl51 111.9(14)
Cl54 C50' Cl53 111(2)
Cl62 C60 Cl61 105.6(10)

loop_
_geom_bond_atom_site_label_1
_geom_bond_atom_site_label_2
_geom_bond_distance
Cu1A N2A 1.997(8)
Cu1A N21A 2.026(7)
Cu1A N1A 2.029(6)
Cu1A N22A 2.032(8)
N1A C1A 1.297(10)
N1A C3A 1.429(10)
C1A C2A 1.424(13)
C2A N2A 1.314(11)
N2A C12A 1.419(12)
C3A C4A 1.378(11)
C3A C8A 1.402(12)
C4A C5A 1.348(15)
C5A C6A 1.394(15)
C6A C7A 1.370(15)
C6A N9A 1.389(14)
C7A C8A 1.389(16)
N9A C10A 1.37(2)
N9A C11A 1.472(15)
C12A C13A 1.360(15)
C12A C17A 1.399(16)
C13A C14A 1.399(15)
C14A C15A 1.369(19)
C15A N18A 1.402(15)
C15A C16A 1.425(19)
C16A C17A 1.359(17)
N18A C19A 1.41(2)
N18A C20A 1.44(3)
N21A C21A 1.241(12)
N21A C23A 1.426(11)
C21A C22A 1.482(14)
C22A N22A 1.278(14)
N22A C32A 1.399(12)
C23A C24A 1.368(11)
C23A C28A 1.400(12)
C24A C25A 1.384(12)
C25A C26A 1.415(13)
C26A N29A 1.377(13)
C26A C27A 1.400(14)
C27A C28A 1.389(13)
N29A C30A 1.407(18)
N29A C31A 1.493(15)
C32A C33A 1.340(13)
C32A C37A 1.394(15)
C33A C34A 1.432(12)
C34A C35A 1.367(14)
C35A N38A 1.373(14)
C35A C36A 1.419(17)
C36A C37A 1.367(18)
N38A C39A 1.43(2)
N38A C40A 1.47(2)
Cu1B N21B 1.993(7)
Cu1B N1B 2.006(7)
Cu1B N2B 2.065(7)
Cu1B N22B 2.066(7)
N1B C1B 1.288(12)
N1B C3B 1.417(12)
C1B C2B 1.447(14)
C2B N2B 1.276(12)
N2B C12B 1.383(12)
C3B C8B 1.363(12)
C3B C4B 1.375(14)
C4B C5B 1.381(15)
C5B C6B 1.371(14)
C6B C7B 1.325(17)
C6B N9" 1.39(2)
C6B N9B 1.398(14)
C7B C8B 1.413(16)
N9B C10B 1.358(15)
N9B C11B 1.402(13)
N9" C11" 1.377(18)
N9" C10" 1.378(18)
C12B C13B 1.391(18)
C12B C17B 1.401(16)
C13B C14B 1.352(17)
C14B C15B 1.44(2)
C15B N18B 1.335(19)
C15B C16B 1.38(2)
C16B C17B 1.381(18)
N18B C20B 1.42(2)
N18B C19B 1.44(2)
N21B C21B 1.330(13)
N21B C23B 1.406(11)
C21B C22B 1.410(15)
C22B N22B 1.321(14)
N22B C32B 1.394(11)
C23B C28B 1.387(12)
C23B C24B 1.408(12)
C24B C25B 1.407(13)
C25B C26B 1.362(13)
C26B N29B 1.365(12)
C26B C27B 1.451(13)
C27B C28B 1.356(13)
N29B C31B 1.461(14)
N29B C30B 1.473(17)
C32B C33B 1.392(14)
C32B C37B 1.418(14)
C33B C34B 1.403(13)
C34B C35B 1.386(16)
C35B N38B 1.380(16)
C35B C36B 1.393(18)
C36B C37B 1.353(17)
N38B C39B 1.41(2)
N38B C40B 1.461(19)
B10 F11 1.32(2)
B10 F12 1.33(2)
B10 F14 1.34(2)
B10 F13 1.51(3)
B20 F24 1.397(14)
B20 F21 1.398(14)
B20 F22 1.401(14)
B20 F23 1.415(14)
B20' F23' 1.387(14)
B20' F21' 1.396(14)
B20' F22' 1.396(14)
B20' F24' 1.413(14)
C50 Cl52 1.745(18)
C50 Cl51 1.764(17)
C50' Cl54 1.76(2)
C50' Cl53 1.76(2)
C60 Cl62 1.824(18)
C60 Cl61 1.85(2)
